data_2000256
loop_
_publ_author_name
'Basson, S. S.'
'Leipoldt, J. G.'
'Roodt, A.'
'Preston, H.'

_publ_section_title
;
 Structure of carbonyl(2-pyridinethiolato
 <i>N</i>-oxide-\k<i>O</i>,\k<i>S</i>)(triphenylphosphine)rhodium(I)
;
_journal_issue 9
_journal_name_full 'Acta Crystallographica Section C'
_journal_page_first 1961
_journal_page_last 1963
_journal_paper_doi 10.1107/S0108270191002512
_journal_volume 47
_journal_year 1991
_chemical_formula_moiety 'C24 H19 N O2 P Rh S'
_chemical_formula_sum 'C24 H19 N O2 P Rh S'
_chemical_formula_weight 519.4
_space_group_IT_number 2
_space_group_name_Hall '-P 1'
_space_group_name_H-M_alt 'P -1'
_symmetry_cell_setting triclinic
_symmetry_space_group_name_Hall '-P 1'
_symmetry_space_group_name_H-M 'P -1'
_cell_angle_alpha 85.665(6)
_cell_angle_beta 79.203(5)
_cell_angle_gamma 62.109(7)
_cell_formula_units_Z 2
_cell_length_a 9.1270(10)
_cell_length_b 9.3710(10)
_cell_length_c 14.8930(10)
_cell_volume 1105.8(2)
_diffrn_radiation_type Mo
_diffrn_radiation_wavelength 0.71073
_exptl_absorpt_coefficient_mu 0.918
_exptl_crystal_density_diffrn 1.56
_exptl_crystal_density_meas 1.53
_exptl_crystal_F_000 522
_cod_data_source_file ab0187.cif
_cod_data_source_block ab0187a
_cod_original_formula_sum C24H19NO2PRhS
_cod_database_code 2000256

loop_
_space_group_symop_id
_space_group_symop_operation_xyz
1 x,y,z
2 -x,-y,-z

loop_
_atom_site_label
_atom_site_fract_x
_atom_site_fract_y
_atom_site_fract_z
_atom_site_U_iso_or_equiv
Rh(1) .16038(3) .14607(3) -.28907(2) .03870(10)
P(1) .06679(10) .22703(10) .23075(6) .0356(2)
S(1) .2652(2) .08100(10) .50160(10) .0564(2)
O(11) .1531(3) .3621(3) .3847(2) .0490(10)
N(1) .2187(4) .3761(4) .4553(2) .0460(10)
C(31) .0770(4) .4102(4) .1873(2) .0370(10)
C(21) -.1529(4) .2748(4) .2323(2) .0380(10)
C(1) .1782(6) -.0504(5) .3513(3) .0590(10)
C(6) .2827(5) .2525(5) .5135(3) .0490(10)
C(32) .1804(5) .4120(5) .1062(3) .0470(10)
O(1) .1958(6) -.1780(4) .3412(3) .0940(10)
C(24) -.4921(5) .3478(6) .2459(3) .0570(10)
C(12) .3485(5) -.0356(5) .1423(3) .0500(10)
C(11) .1855(4) .0833(4) .1355(2) .0390(10)
C(22) -.2165(5) .1819(5) .2879(3) .0480(10)
C(26) -.2578(5) .4030(5) .1831(3) .0480(10)
C(36) -.0142(5) .5495(4) .2429(3) .0480(10)
C(16) .1199(5) .0944(5) .0564(3) .0500(10)
C(15) .2176(6) -.0143(6) -.0166(3) .0590(10)
C(23) -.3867(5) .2192(6) .2939(3) .0570(10)
C(5) .3634(5) .2725(6) .5808(3) .0630(10)
C(33) .1962(6) .5526(6) .0813(3) .0590(10)
C(14) .3793(6) -.1340(5) -.0094(3) .0600(10)
C(2) .2162(6) .5222(5) .4618(3) .0610(10)
C(4) .3671(6) .4185(7) .5869(3) .0730(10)
C(34) .1071(6) .6897(5) .1365(3) .0620(10)
C(35) .0008(6) .6893(5) .2170(3) .0600(10)
C(13) .4449(5) -.1443(5) .0691(3) .0590(10)
C(25) -.4275(5) .4396(5) .1899(3) .0560(10)
C(3) .2903(6) .5453(7) .5283(3) .0690(10)
